data_4333841
loop_
_publ_author_name
'Li-Li Liang'
'Xin-Long Ni'
'Yi Zhao'
'Kai Chen'
'Xin Xiao'
'Yun-Qian Zhang'
'Carl Redshaw'
'Qian-Jiang Zhu'
'Sai-Feng Xue'
'Zhu Tao'

_publ_section_title
;
 Construction of Cucurbit[7]uril Based Tubular Nanochannels Incorporating
 Associated [CdCl4]2- and Lanthanide Ions
;
_journal_name_full 'Inorganic Chemistry'
_journal_page_first 1909
_journal_page_last 1915
_journal_paper_doi 10.1021/ic302145j
_journal_volume 52
_journal_year 2013
_chemical_formula_moiety 'C42 H42 N28 O23 Eu2 Cl, CdCl4, 3Cl, 32(H2 O)'
_chemical_formula_sum 'C42 H106 Cd Cl8 Eu2 N28 O55'
_chemical_formula_weight 2583.47
_chemical_name_systematic
;
 ?
;
_space_group_IT_number 2
_symmetry_cell_setting triclinic
_symmetry_space_group_name_Hall '-P 1'
_symmetry_space_group_name_H-M 'P -1'
_atom_sites_solution_hydrogens geom
_atom_sites_solution_primary direct
_atom_sites_solution_secondary difmap
_audit_creation_method SHELXL-97
_cell_angle_alpha 97.495(10)
_cell_angle_beta 113.477(10)
_cell_angle_gamma 111.168(7)
_cell_formula_units_Z 2
_cell_length_a 16.931(4)
_cell_length_b 17.078(4)
_cell_length_c 20.353(7)
_cell_measurement_temperature 223(2)
_cell_volume 4768(2)
_computing_cell_refinement 'SAINT (Bruker, 2005)'
_computing_data_collection 'APEX2 (Bruker, 2005)'
_computing_data_reduction SAINT
_computing_molecular_graphics 'Ortep-3 for Windows (Farrugia, 1997)'
_computing_publication_material 'WinGX (Farrugia, 1999)'
_computing_structure_refinement 'SHELXL97 (Sheldrick, 2008)'
_computing_structure_solution 'SHELXS97 (Sheldrick, 2008)'
_diffrn_ambient_temperature 223(2)
_diffrn_measured_fraction_theta_full 0.985
_diffrn_measured_fraction_theta_max 0.985
_diffrn_measurement_device_type 'Bruker CCD Area Detector'
_diffrn_measurement_method '\f and \w scan'
_diffrn_radiation_monochromator graphite
_diffrn_radiation_source 'fine-focus sealed tube'
_diffrn_radiation_type MoK\a
_diffrn_radiation_wavelength 0.71073
_diffrn_reflns_av_R_equivalents 0.0700
_diffrn_reflns_av_sigmaI/netI 0.0710
_diffrn_reflns_limit_h_max 19
_diffrn_reflns_limit_h_min -20
_diffrn_reflns_limit_k_max 20
_diffrn_reflns_limit_k_min -20
_diffrn_reflns_limit_l_max 24
_diffrn_reflns_limit_l_min -23
_diffrn_reflns_number 49964
_diffrn_reflns_theta_full 25.10
_diffrn_reflns_theta_max 25.10
_diffrn_reflns_theta_min 1.36
_exptl_absorpt_coefficient_mu 1.858
_exptl_absorpt_correction_T_max 0.6853
_exptl_absorpt_correction_T_min 0.5966
_exptl_absorpt_correction_type multi-scan
_exptl_absorpt_process_details 'SADABS (Bruker, 2008)'
_exptl_crystal_colour colorless
_exptl_crystal_density_diffrn 1.800
_exptl_crystal_description prism
_exptl_crystal_F_000 2608
_exptl_crystal_size_max 0.31
_exptl_crystal_size_mid 0.24
_exptl_crystal_size_min 0.22
_platon_squeeze_details
;
;
_refine_diff_density_max 1.986
_refine_diff_density_min -1.263
_refine_diff_density_rms 0.129
_refine_ls_extinction_method none
_refine_ls_goodness_of_fit_ref 1.003
_refine_ls_hydrogen_treatment constr
_refine_ls_matrix_type full
_refine_ls_number_parameters 947
_refine_ls_number_reflns 16747
_refine_ls_number_restraints 0
_refine_ls_restrained_S_all 1.003
_refine_ls_R_factor_all 0.0547
_refine_ls_R_factor_gt 0.0460
_refine_ls_shift/su_max 0.000
_refine_ls_shift/su_mean 0.000
_refine_ls_structure_factor_coef Fsqd
_refine_ls_weighting_details 'calc w=1/[\s^2^(Fo^2^)+(0.0742P)^2^+0.0000P] where P=(Fo^2^+2Fc^2^)/3'
_refine_ls_weighting_scheme calc
_refine_ls_wR_factor_gt 0.1259
_refine_ls_wR_factor_ref 0.1315
_reflns_number_gt 13304
_reflns_number_total 16747
_reflns_threshold_expression >2sigma(I)
_cod_data_source_file ic302145j_si_001_11.cif
_cod_data_source_block p06
_cod_database_code 4333841

loop_
_symmetry_equiv_pos_as_xyz
'x, y, z'
'-x, -y, -z'

loop_
_atom_site_label
_atom_site_type_symbol
_atom_site_fract_x
_atom_site_fract_y
_atom_site_fract_z
_atom_site_U_iso_or_equiv
_atom_site_adp_type
_atom_site_occupancy
_atom_site_symmetry_multiplicity
_atom_site_calc_flag
_atom_site_refinement_flags
_atom_site_disorder_assembly
_atom_site_disorder_group
O1W O 0.0821(3) 0.8484(2) 0.5232(2) 0.0414(10) Uani 1 1 d . . .
O2W O -0.6205(3) 0.6124(3) 0.0277(2) 0.0503(11) Uani 1 1 d . . .
O3W O 0.1279(3) 0.9884(2) 0.4066(2) 0.0471(11) Uani 1 1 d . . .
O4W O 0.2518(3) 0.8186(2) 0.5230(2) 0.0368(9) Uani 1 1 d . . .
O5W O 0.2801(3) 0.9055(3) 0.4183(2) 0.0471(10) Uani 1 1 d . . .
O6W O -0.4704(3) 0.6201(3) 0.1707(2) 0.0472(10) Uani 1 1 d . . .
O7W O -0.0321(3) 0.8183(3) 0.3684(2) 0.0446(10) Uani 1 1 d . . .
O8W O -0.7681(3) 0.4350(3) 0.1327(2) 0.0438(10) Uani 1 1 d . . .
O9W O -0.5971(3) 0.4367(3) 0.1110(2) 0.0516(12) Uani 1 1 d . . .
Cl1 Cl 0.16651(13) 0.49993(12) 0.24646(9) 0.0560(4) Uani 1 1 d . . .
Cl2 Cl 0.11190(11) 0.47054(12) 0.41514(9) 0.0540(4) Uani 1 1 d . . .
Cl3 Cl 0.32034(13) 0.70291(12) 0.44800(10) 0.0594(4) Uani 1 1 d . . .
Cl4 Cl 0.36847(12) 0.49653(13) 0.42767(12) 0.0640(5) Uani 1 1 d . . .
Cl5 Cl 0.20262(17) 0.83903(17) 0.02942(17) 0.0864(9) Uani 0.893(3) 1 d P A 1
Cl5' Cl 0.2494(15) 0.8751(15) -0.0114(14) 0.0864(9) Uani 0.107(3) 1 d P A 2
Cl6 Cl -0.18093(17) 0.29984(14) 0.39111(12) 0.0792(6) Uani 1 1 d . . .
Cl7 Cl -0.5000 1.0000 0.5000 0.1167(16) Uani 1 2 d S . .
Cl7' Cl -0.4779(7) 1.0792(5) 0.4173(9) 0.302(9) Uani 0.50 1 d P . .
Cl8 Cl -0.7792(3) 0.5844(3) 0.0853(3) 0.1664(15) Uani 1 1 d . . .
Cd3 Cd 0.23980(3) 0.54269(3) 0.38468(3) 0.04668(13) Uani 1 1 d . . .
Eu1 Eu 0.140066(17) 0.863075(15) 0.435784(13) 0.02342(8) Uani 1 1 d . . .
Eu2 Eu -0.645754(17) 0.549292(16) 0.118055(13) 0.02587(8) Uani 1 1 d . . .
C1 C 0.0189(3) 0.6314(3) 0.3556(3) 0.0227(10) Uani 1 1 d . . .
C2 C -0.0966(3) 0.4842(3) 0.2982(3) 0.0257(11) Uani 1 1 d . . .
H2 H -0.0897 0.4341 0.3150 0.031 Uiso 1 1 calc R . .
C3 C -0.0467(3) 0.5102(3) 0.2494(3) 0.0247(10) Uani 1 1 d . . .
H3 H -0.0164 0.4721 0.2428 0.030 Uiso 1 1 calc R . .
C4 C -0.2100(4) 0.4697(3) 0.1773(3) 0.0271(11) Uani 1 1 d . . .
C5 C 0.0909(3) 0.6572(3) 0.2719(3) 0.0246(10) Uani 1 1 d . . .
H5A H 0.1469 0.7046 0.3173 0.029 Uiso 1 1 calc R . .
H5B H 0.1142 0.6219 0.2499 0.029 Uiso 1 1 calc R . .
C6 C -0.1141(3) 0.5035(3) 0.1109(2) 0.0224(10) Uani 1 1 d . . .
H6A H -0.0643 0.4860 0.1129 0.027 Uiso 1 1 calc R . .
H6B H -0.1755 0.4599 0.0670 0.027 Uiso 1 1 calc R . .
C7 C 0.0596(3) 0.7800(3) 0.2384(3) 0.0227(10) Uani 1 1 d . . .
C8 C 0.0079(3) 0.6585(3) 0.1381(2) 0.0207(10) Uani 1 1 d . . .
H8 H 0.0511 0.6407 0.1257 0.025 Uiso 1 1 calc R . .
C9 C -0.0033(3) 0.7349(3) 0.1083(3) 0.0227(10) Uani 1 1 d . . .
H9 H 0.0370 0.7548 0.0836 0.027 Uiso 1 1 calc R . .
C10 C -0.1520(3) 0.6099(3) 0.0503(3) 0.0237(10) Uani 1 1 d . . .
C11 C 0.0553(3) 0.8957(3) 0.1804(3) 0.0284(11) Uani 1 1 d . . .
H11A H 0.1033 0.9331 0.2327 0.034 Uiso 1 1 calc R . .
H11B H 0.0853 0.9108 0.1484 0.034 Uiso 1 1 calc R . .
C12 C -0.1469(4) 0.7385(3) 0.0041(3) 0.0272(11) Uani 1 1 d . . .
H12A H -0.1033 0.7668 -0.0154 0.033 Uiso 1 1 calc R . .
H12B H -0.2082 0.6936 -0.0390 0.033 Uiso 1 1 calc R . .
C13 C -0.0348(4) 0.9692(3) 0.2068(3) 0.0304(11) Uani 1 1 d . . .
C14 C -0.0928(3) 0.8967(3) 0.0790(3) 0.0237(10) Uani 1 1 d . . .
H14 H -0.0591 0.9207 0.0507 0.028 Uiso 1 1 calc R . .
C15 C -0.1554(4) 0.9414(3) 0.0848(3) 0.0265(11) Uani 1 1 d . . .
H15 H -0.1539 0.9848 0.0569 0.032 Uiso 1 1 calc R . .
C16 C -0.2556(4) 0.7905(3) 0.0242(3) 0.0295(11) Uani 1 1 d . . .
C17 C -0.1287(4) 1.0522(3) 0.1986(3) 0.0289(11) Uani 1 1 d . . .
H17A H -0.0748 1.0866 0.2498 0.035 Uiso 1 1 calc R . .
H17B H -0.1307 1.0927 0.1687 0.035 Uiso 1 1 calc R . .
C18 C -0.3356(4) 0.8826(4) 0.0268(3) 0.0324(12) Uani 1 1 d . . .
H18A H -0.3910 0.8284 -0.0126 0.039 Uiso 1 1 calc R . .
H18B H -0.3268 0.9301 0.0040 0.039 Uiso 1 1 calc R . .
C19 C -0.2162(4) 1.0358(3) 0.2708(3) 0.0282(11) Uani 1 1 d . . .
C20 C -0.3088(4) 0.9954(3) 0.1392(3) 0.0280(11) Uani 1 1 d . . .
H20 H -0.3044 1.0399 0.1125 0.034 Uiso 1 1 calc R . .
C21 C -0.3741(3) 0.9919(3) 0.1761(3) 0.0242(10) Uani 1 1 d . . .
H21 H -0.4040 1.0319 0.1638 0.029 Uiso 1 1 calc R . .
C22 C -0.4370(4) 0.8518(3) 0.0898(3) 0.0319(12) Uani 1 1 d . . .
C23 C -0.3288(4) 1.0503(3) 0.3140(3) 0.0274(11) Uani 1 1 d . . .
H23A H -0.3674 1.0817 0.2961 0.033 Uiso 1 1 calc R . .
H23B H -0.2676 1.0926 0.3588 0.033 Uiso 1 1 calc R . .
C24 C -0.5323(4) 0.8682(3) 0.1513(3) 0.0291(11) Uani 1 1 d . . .
H24A H -0.5815 0.8123 0.1106 0.035 Uiso 1 1 calc R . .
H24B H -0.5578 0.9116 0.1457 0.035 Uiso 1 1 calc R . .
C25 C -0.3402(3) 0.9656(3) 0.4018(3) 0.0223(10) Uani 1 1 d . . .
C26 C -0.4827(4) 0.9239(3) 0.2929(3) 0.0260(11) Uani 1 1 d . . .
H26 H -0.5185 0.9596 0.2821 0.031 Uiso 1 1 calc R . .
C27 C -0.5051(3) 0.8704(3) 0.3436(3) 0.0238(10) Uani 1 1 d . . .
H27 H -0.5488 0.8829 0.3595 0.029 Uiso 1 1 calc R . .
C28 C -0.5542(3) 0.7723(3) 0.2282(3) 0.0227(10) Uani 1 1 d . . .
C29 C -0.3925(4) 0.8682(3) 0.4702(3) 0.0267(11) Uani 1 1 d . . .
H29A H -0.4435 0.8615 0.4836 0.032 Uiso 1 1 calc R . .
H29B H -0.3310 0.9126 0.5134 0.032 Uiso 1 1 calc R . .
C30 C -0.5982(3) 0.7051(3) 0.3151(3) 0.0251(10) Uani 1 1 d . . .
H30A H -0.6544 0.6598 0.2686 0.030 Uiso 1 1 calc R . .
H30B H -0.6219 0.7243 0.3478 0.030 Uiso 1 1 calc R . .
C31 C -0.3033(4) 0.7802(3) 0.4815(3) 0.0279(11) Uani 1 1 d . . .
C32 C -0.4695(3) 0.7003(3) 0.4333(3) 0.0243(10) Uani 1 1 d . . .
H32 H -0.5019 0.6993 0.4646 0.029 Uiso 1 1 calc R . .
C33 C -0.4218(3) 0.6366(3) 0.4430(3) 0.0258(10) Uani 1 1 d . . .
H33 H -0.4334 0.6040 0.4776 0.031 Uiso 1 1 calc R . .
C34 C -0.5345(3) 0.5963(3) 0.3152(3) 0.0248(10) Uani 1 1 d . . .
C35 C -0.2463(4) 0.6688(3) 0.5078(3) 0.0277(11) Uani 1 1 d . . .
H35A H -0.2615 0.6343 0.5398 0.033 Uiso 1 1 calc R . .
H35B H -0.1857 0.7229 0.5407 0.033 Uiso 1 1 calc R . .
C36 C -0.4691(4) 0.4929(3) 0.3472(3) 0.0304(11) Uani 1 1 d . . .
H36A H -0.5241 0.4550 0.2972 0.036 Uiso 1 1 calc R . .
H36B H -0.4782 0.4641 0.3841 0.036 Uiso 1 1 calc R . .
C37 C -0.1429(4) 0.6407(3) 0.4618(3) 0.0270(11) Uani 1 1 d . . .
C38 C -0.2944(3) 0.5220(3) 0.4171(3) 0.0234(10) Uani 1 1 d . . .
H38 H -0.3086 0.4920 0.4524 0.028 Uiso 1 1 calc R . .
C39 C -0.2336(3) 0.4920(3) 0.3901(3) 0.0251(10) Uani 1 1 d . . .
H39 H -0.2241 0.4435 0.4084 0.030 Uiso 1 1 calc R . .
C40 C -0.3798(4) 0.4615(3) 0.2858(3) 0.0278(11) Uani 1 1 d . . .
C41 C -0.0562(3) 0.5672(3) 0.4293(3) 0.0262(11) Uani 1 1 d . . .
H41A H -0.0004 0.6197 0.4705 0.031 Uiso 1 1 calc R . .
H41B H -0.0549 0.5147 0.4432 0.031 Uiso 1 1 calc R . .
C42 C -0.2754(4) 0.4098(3) 0.2580(3) 0.0269(11) Uani 1 1 d . . .
H42A H -0.2625 0.3647 0.2793 0.032 Uiso 1 1 calc R . .
H42B H -0.3343 0.3788 0.2089 0.032 Uiso 1 1 calc R . .
N1 N -0.0484(3) 0.5643(3) 0.3605(2) 0.0254(9) Uani 1 1 d . . .
N2 N 0.0249(3) 0.6013(2) 0.2935(2) 0.0240(9) Uani 1 1 d . . .
N3 N -0.1961(3) 0.4607(3) 0.2464(2) 0.0254(9) Uani 1 1 d . . .
N4 N -0.1226(3) 0.5005(3) 0.1782(2) 0.0255(9) Uani 1 1 d . . .
N5 N 0.0481(3) 0.6960(2) 0.2187(2) 0.0231(9) Uani 1 1 d . . .
N6 N 0.0286(3) 0.8033(2) 0.1753(2) 0.0227(8) Uani 1 1 d . . .
N7 N -0.0905(3) 0.5876(3) 0.1003(2) 0.0244(9) Uani 1 1 d . . .
N8 N -0.1049(3) 0.6951(3) 0.0547(2) 0.0250(9) Uani 1 1 d . . .
N9 N -0.0263(3) 0.9149(3) 0.1572(2) 0.0313(10) Uani 1 1 d . . .
N10 N -0.1105(3) 0.9848(3) 0.1658(2) 0.0276(9) Uani 1 1 d . . .
N11 N -0.1641(3) 0.8043(3) 0.0398(2) 0.0287(9) Uani 1 1 d . . .
N12 N -0.2511(3) 0.8692(3) 0.0522(2) 0.0295(9) Uani 1 1 d . . .
N13 N -0.2167(3) 1.0180(3) 0.2024(2) 0.0302(10) Uani 1 1 d . . .
N14 N -0.3088(3) 1.0192(3) 0.2556(2) 0.0291(9) Uani 1 1 d . . .
N15 N -0.3571(3) 0.9058(3) 0.0873(2) 0.0296(10) Uani 1 1 d . . .
N16 N -0.4462(3) 0.8993(3) 0.1437(2) 0.0289(9) Uani 1 1 d . . .
N17 N -0.3803(3) 0.9790(3) 0.3354(2) 0.0252(9) Uani 1 1 d . . .
N18 N -0.4100(3) 0.9001(2) 0.4072(2) 0.0223(8) Uani 1 1 d . . .
N19 N -0.5144(3) 0.8544(3) 0.2240(2) 0.0238(9) Uani 1 1 d . . .
N20 N -0.5495(3) 0.7792(3) 0.2965(2) 0.0240(9) Uani 1 1 d . . .
N21 N -0.3891(3) 0.7845(3) 0.4570(2) 0.0258(9) Uani 1 1 d . . .
N22 N -0.3226(3) 0.6933(3) 0.4718(2) 0.0258(9) Uani 1 1 d . . .
N23 N -0.5379(3) 0.6663(3) 0.3528(2) 0.0251(9) Uani 1 1 d . . .
N24 N -0.4696(3) 0.5765(2) 0.3646(2) 0.0250(9) Uani 1 1 d . . .
N25 N -0.2326(3) 0.6173(3) 0.4543(2) 0.0264(9) Uani 1 1 d . . .
N26 N -0.1446(3) 0.5703(3) 0.4204(2) 0.0257(9) Uani 1 1 d . . .
N27 N -0.3822(3) 0.4990(3) 0.3477(2) 0.0285(9) Uani 1 1 d . . .
N28 N -0.2922(3) 0.4625(3) 0.3077(2) 0.0273(9) Uani 1 1 d . . .
O1 O 0.0688(3) 0.7070(2) 0.40128(19) 0.0318(8) Uani 1 1 d . . .
O2 O 0.0937(2) 0.8271(2) 0.30363(17) 0.0277(8) Uani 1 1 d . . .
O3 O 0.0164(3) 1.0005(3) 0.2748(2) 0.0437(10) Uani 1 1 d . . .
O4 O -0.1472(3) 1.0601(3) 0.3328(2) 0.0441(10) Uani 1 1 d . . .
O5 O -0.2550(2) 1.0078(2) 0.45131(18) 0.0274(8) Uani 1 1 d . . .
O6 O -0.2237(2) 0.8417(2) 0.5069(2) 0.0351(9) Uani 1 1 d . . .
O7 O -0.0747(3) 0.7130(2) 0.4992(2) 0.0386(9) Uani 1 1 d . . .
O8 O -0.2882(2) 0.4503(3) 0.1243(2) 0.0363(9) Uani 1 1 d . . .
O9 O -0.2401(2) 0.5601(2) 0.00572(18) 0.0279(8) Uani 1 1 d . . .
O10 O -0.3279(3) 0.7204(3) -0.0099(2) 0.0473(11) Uani 1 1 d . . .
O11 O -0.4909(3) 0.7759(2) 0.0500(2) 0.0435(10) Uani 1 1 d . . .
O12 O -0.5895(3) 0.7029(2) 0.17785(19) 0.0305(8) Uani 1 1 d . . .
O13 O -0.5842(3) 0.5568(2) 0.24664(19) 0.0354(9) Uani 1 1 d . . .
O14 O -0.4462(3) 0.4304(3) 0.2211(2) 0.0447(10) Uani 1 1 d . . .

loop_
_atom_site_aniso_label
_atom_site_aniso_U_11
_atom_site_aniso_U_22
_atom_site_aniso_U_33
_atom_site_aniso_U_23
_atom_site_aniso_U_13
_atom_site_aniso_U_12
O1W 0.033(2) 0.044(2) 0.030(2) 0.0009(17) 0.0195(18) -0.0018(18)
O2W 0.051(3) 0.040(2) 0.022(2) 0.0035(17) 0.0105(19) -0.007(2)
O3W 0.048(3) 0.0265(19) 0.031(2) 0.0024(16) -0.0055(19) 0.0110(18)
O4W 0.035(2) 0.040(2) 0.031(2) 0.0073(17) 0.0089(17) 0.0218(18)
O5W 0.022(2) 0.064(3) 0.039(2) 0.003(2) 0.0135(18) 0.0081(19)
O6W 0.023(2) 0.051(2) 0.051(3) 0.004(2) 0.0125(19) 0.0105(19)
O7W 0.024(2) 0.060(3) 0.038(2) 0.0077(19) 0.0095(18) 0.0164(19)
O8W 0.038(2) 0.044(2) 0.034(2) 0.0019(18) 0.0199(19) 0.0034(18)
O9W 0.045(3) 0.049(2) 0.038(2) -0.0076(19) -0.002(2) 0.030(2)
Cl1 0.0707(12) 0.0710(11) 0.0530(10) 0.0222(8) 0.0407(9) 0.0458(10)
Cl2 0.0398(9) 0.0829(12) 0.0542(10) 0.0406(9) 0.0278(8) 0.0307(8)
Cl3 0.0660(11) 0.0666(11) 0.0676(11) 0.0196(9) 0.0467(10) 0.0364(9)
Cl4 0.0468(10) 0.0819(12) 0.1041(15) 0.0693(12) 0.0500(10) 0.0414(9)
Cl5 0.0847(16) 0.1187(19) 0.158(2) 0.1177(19) 0.0957(18) 0.0809(16)
Cl5' 0.0847(16) 0.1187(19) 0.158(2) 0.1177(19) 0.0957(18) 0.0809(16)
Cl6 0.0953(16) 0.0734(13) 0.0736(13) 0.0386(11) 0.0367(12) 0.0424(12)
Cl7 0.0506(18) 0.110(3) 0.131(3) -0.040(2) 0.0151(19) 0.0366(19)
Cl7' 0.164(8) 0.090(5) 0.54(2) -0.099(9) 0.190(11) -0.014(5)
Cl8 0.142(3) 0.157(3) 0.184(4) 0.035(3) 0.075(3) 0.063(3)
Cd3 0.0436(3) 0.0621(3) 0.0541(3) 0.0349(2) 0.0306(2) 0.0303(2)
Eu1 0.01885(14) 0.02446(14) 0.01827(14) 0.00176(10) 0.00603(11) 0.00615(11)
Eu2 0.01918(15) 0.02694(14) 0.01943(14) 0.00025(10) 0.00533(11) 0.00532(11)
C1 0.022(3) 0.025(2) 0.022(2) 0.011(2) 0.010(2) 0.011(2)
C2 0.022(3) 0.026(2) 0.021(2) 0.003(2) 0.006(2) 0.008(2)
C3 0.021(3) 0.023(2) 0.026(3) 0.008(2) 0.010(2) 0.008(2)
C4 0.023(3) 0.028(3) 0.027(3) 0.009(2) 0.013(2) 0.008(2)
C5 0.018(3) 0.030(3) 0.026(3) 0.010(2) 0.012(2) 0.009(2)
C6 0.018(2) 0.024(2) 0.017(2) 0.0011(19) 0.008(2) 0.004(2)
C7 0.014(2) 0.030(3) 0.026(3) 0.010(2) 0.012(2) 0.009(2)
C8 0.016(2) 0.022(2) 0.017(2) 0.0031(18) 0.008(2) 0.0034(19)
C9 0.012(2) 0.027(2) 0.020(2) 0.0040(19) 0.006(2) 0.0028(19)
C10 0.022(3) 0.026(2) 0.018(2) 0.002(2) 0.010(2) 0.009(2)
C11 0.018(3) 0.030(3) 0.031(3) 0.009(2) 0.008(2) 0.008(2)
C12 0.032(3) 0.031(3) 0.021(3) 0.009(2) 0.013(2) 0.016(2)
C13 0.031(3) 0.025(3) 0.029(3) 0.009(2) 0.012(2) 0.009(2)
C14 0.026(3) 0.022(2) 0.018(2) 0.0066(19) 0.008(2) 0.008(2)
C15 0.028(3) 0.025(2) 0.021(2) 0.006(2) 0.010(2) 0.009(2)
C16 0.023(3) 0.030(3) 0.024(3) 0.003(2) 0.007(2) 0.008(2)
C17 0.028(3) 0.022(2) 0.027(3) -0.001(2) 0.012(2) 0.005(2)
C18 0.029(3) 0.039(3) 0.019(3) 0.002(2) 0.006(2) 0.015(2)
C19 0.027(3) 0.025(2) 0.028(3) 0.006(2) 0.014(2) 0.007(2)
C20 0.034(3) 0.025(2) 0.025(3) 0.010(2) 0.013(2) 0.015(2)
C21 0.022(3) 0.028(2) 0.019(2) 0.010(2) 0.009(2) 0.008(2)
C22 0.030(3) 0.030(3) 0.021(3) 0.004(2) 0.005(2) 0.007(2)
C23 0.027(3) 0.024(2) 0.022(3) 0.001(2) 0.010(2) 0.007(2)
C24 0.021(3) 0.035(3) 0.016(2) 0.008(2) 0.002(2) 0.007(2)
C25 0.021(3) 0.019(2) 0.018(2) -0.0009(19) 0.007(2) 0.004(2)
C26 0.025(3) 0.027(2) 0.020(2) 0.004(2) 0.006(2) 0.012(2)
C27 0.020(3) 0.025(2) 0.020(2) 0.0054(19) 0.006(2) 0.008(2)
C28 0.016(2) 0.026(3) 0.023(3) 0.009(2) 0.006(2) 0.010(2)
C29 0.027(3) 0.028(3) 0.019(2) 0.003(2) 0.008(2) 0.012(2)
C30 0.022(3) 0.024(2) 0.021(2) 0.004(2) 0.007(2) 0.007(2)
C31 0.030(3) 0.028(3) 0.019(3) 0.003(2) 0.011(2) 0.010(2)
C32 0.024(3) 0.029(3) 0.021(2) 0.007(2) 0.012(2) 0.011(2)
C33 0.022(3) 0.029(3) 0.027(3) 0.012(2) 0.013(2) 0.011(2)
C34 0.024(3) 0.020(2) 0.024(3) 0.007(2) 0.012(2) 0.002(2)
C35 0.027(3) 0.033(3) 0.021(3) 0.007(2) 0.006(2) 0.018(2)
C36 0.018(3) 0.025(3) 0.035(3) 0.000(2) 0.010(2) 0.004(2)
C37 0.026(3) 0.031(3) 0.023(3) 0.011(2) 0.011(2) 0.012(2)
C38 0.020(3) 0.023(2) 0.022(2) 0.0059(19) 0.010(2) 0.004(2)
C39 0.023(3) 0.026(2) 0.025(3) 0.008(2) 0.010(2) 0.011(2)
C40 0.021(3) 0.029(3) 0.028(3) 0.009(2) 0.010(2) 0.007(2)
C41 0.019(3) 0.042(3) 0.020(2) 0.014(2) 0.010(2) 0.014(2)
C42 0.023(3) 0.026(2) 0.026(3) 0.003(2) 0.012(2) 0.007(2)
N1 0.023(2) 0.031(2) 0.021(2) 0.0061(17) 0.0097(18) 0.0120(18)
N2 0.019(2) 0.0201(19) 0.020(2) 0.0038(16) 0.0051(17) 0.0020(17)
N3 0.021(2) 0.033(2) 0.016(2) 0.0080(17) 0.0074(17) 0.0081(18)
N4 0.021(2) 0.031(2) 0.020(2) 0.0071(17) 0.0082(18) 0.0084(18)
N5 0.017(2) 0.023(2) 0.017(2) 0.0014(16) 0.0036(17) 0.0035(17)
N6 0.021(2) 0.0177(19) 0.021(2) 0.0034(16) 0.0053(17) 0.0056(17)
N7 0.014(2) 0.026(2) 0.019(2) 0.0028(17) 0.0027(17) 0.0029(17)
N8 0.021(2) 0.026(2) 0.018(2) 0.0041(17) 0.0048(18) 0.0067(18)
N9 0.038(3) 0.028(2) 0.026(2) 0.0075(18) 0.011(2) 0.019(2)
N10 0.028(2) 0.031(2) 0.020(2) 0.0047(17) 0.0100(19) 0.0117(19)
N11 0.026(2) 0.028(2) 0.023(2) 0.0009(17) 0.0054(19) 0.0120(19)
N12 0.025(2) 0.026(2) 0.031(2) 0.0041(18) 0.0101(19) 0.0105(18)
N13 0.028(2) 0.030(2) 0.023(2) 0.0013(18) 0.0124(19) 0.0057(19)
N14 0.024(2) 0.035(2) 0.021(2) 0.0056(18) 0.0114(19) 0.0068(19)
N15 0.026(2) 0.028(2) 0.024(2) -0.0003(17) 0.0105(19) 0.0059(19)
N16 0.029(2) 0.029(2) 0.024(2) 0.0056(18) 0.0137(19) 0.0084(19)
N17 0.017(2) 0.025(2) 0.021(2) 0.0024(17) 0.0050(18) 0.0036(17)
N18 0.019(2) 0.024(2) 0.018(2) 0.0066(16) 0.0059(17) 0.0069(17)
N19 0.021(2) 0.025(2) 0.0140(19) 0.0035(16) 0.0044(17) 0.0046(17)
N20 0.017(2) 0.025(2) 0.022(2) 0.0032(17) 0.0057(17) 0.0067(17)
N21 0.021(2) 0.023(2) 0.023(2) 0.0011(17) 0.0060(18) 0.0072(17)
N22 0.016(2) 0.025(2) 0.027(2) 0.0047(17) 0.0059(18) 0.0069(17)
N23 0.021(2) 0.029(2) 0.019(2) 0.0073(17) 0.0040(18) 0.0103(18)
N24 0.023(2) 0.024(2) 0.023(2) 0.0041(17) 0.0090(18) 0.0090(18)
N25 0.023(2) 0.023(2) 0.029(2) 0.0068(17) 0.0115(19) 0.0071(17)
N26 0.018(2) 0.031(2) 0.029(2) 0.0065(18) 0.0134(18) 0.0101(18)
N27 0.018(2) 0.029(2) 0.029(2) 0.0005(18) 0.0080(19) 0.0072(18)
N28 0.026(2) 0.031(2) 0.020(2) 0.0050(17) 0.0090(18) 0.0115(19)
O1 0.035(2) 0.0268(18) 0.0275(19) 0.0066(16) 0.0140(17) 0.0099(16)
O2 0.030(2) 0.0275(18) 0.0156(17) 0.0003(14) 0.0068(15) 0.0091(15)
O3 0.050(3) 0.045(2) 0.020(2) 0.0001(17) 0.0032(19) 0.025(2)
O4 0.034(2) 0.061(3) 0.018(2) -0.0036(18) 0.0047(18) 0.017(2)
O5 0.0222(19) 0.0288(18) 0.0211(18) 0.0030(14) 0.0065(16) 0.0076(15)
O6 0.0197(19) 0.0258(18) 0.046(2) 0.0044(16) 0.0105(17) 0.0042(16)
O7 0.024(2) 0.030(2) 0.047(2) -0.0013(17) 0.0198(19) -0.0007(16)
O8 0.019(2) 0.052(2) 0.026(2) 0.0108(17) 0.0062(17) 0.0106(17)
O9 0.0172(18) 0.0294(18) 0.0246(18) 0.0007(15) 0.0077(15) 0.0032(15)
O10 0.029(2) 0.039(2) 0.046(2) -0.0099(19) 0.0092(19) 0.0062(18)
O11 0.043(2) 0.037(2) 0.032(2) -0.0007(17) 0.0184(19) 0.0025(19)
O12 0.029(2) 0.0244(18) 0.0265(19) 0.0025(15) 0.0099(16) 0.0068(15)
O13 0.042(2) 0.0317(19) 0.0213(19) 0.0044(16) 0.0089(17) 0.0136(17)
O14 0.035(2) 0.062(3) 0.032(2) 0.0070(19) 0.008(2) 0.029(2)

loop_
_atom_type_symbol
_atom_type_description
_atom_type_scat_dispersion_real
_atom_type_scat_dispersion_imag
_atom_type_scat_source
C C 0.0033 0.0016 'International Tables Vol C Tables 4.2.6.8 and 6.1.1.4'
H H 0.0000 0.0000 'International Tables Vol C Tables 4.2.6.8 and 6.1.1.4'
N N 0.0061 0.0033 'International Tables Vol C Tables 4.2.6.8 and 6.1.1.4'
O O 0.0106 0.0060 'International Tables Vol C Tables 4.2.6.8 and 6.1.1.4'
Cl Cl 0.1484 0.1585 'International Tables Vol C Tables 4.2.6.8 and 6.1.1.4'
Cd Cd -0.8075 1.2024 'International Tables Vol C Tables 4.2.6.8 and 6.1.1.4'
Eu Eu -0.1578 3.6682 'International Tables Vol C Tables 4.2.6.8 and 6.1.1.4'

loop_
_geom_angle_atom_site_label_1
_geom_angle_atom_site_label_2
_geom_angle_atom_site_label_3
_geom_angle
_geom_angle_site_symmetry_1
_geom_angle_site_symmetry_3
Cl7' Cl7 Cl7' 180.0(3) . 2_476
Cl2 Cd3 Cl3 109.78(6) . .
Cl2 Cd3 Cl1 107.47(6) . .
Cl3 Cd3 Cl1 113.96(6) . .
Cl2 Cd3 Cl4 113.95(6) . .
Cl3 Cd3 Cl4 105.40(7) . .
Cl1 Cd3 Cl4 106.39(6) . .
O1W Eu1 O3W 103.15(15) . .
O1W Eu1 O1 82.46(13) . .
O3W Eu1 O1 147.10(13) . .
O1W Eu1 O2 144.44(12) . .
O3W Eu1 O2 76.67(12) . .
O1 Eu1 O2 80.37(11) . .
O1W Eu1 O5W 145.80(14) . .
O3W Eu1 O5W 88.14(16) . .
O1 Eu1 O5W 105.45(13) . .
O2 Eu1 O5W 69.33(13) . .
O1W Eu1 O7W 72.28(14) . .
O3W Eu1 O7W 74.80(15) . .
O1 Eu1 O7W 76.28(13) . .
O2 Eu1 O7W 73.50(13) . .
O5W Eu1 O7W 141.77(14) . .
O1W Eu1 O5 73.11(12) . 2_576
O3W Eu1 O5 71.80(12) . 2_576
O1 Eu1 O5 139.20(11) . 2_576
O2 Eu1 O5 136.48(11) . 2_576
O5W Eu1 O5 80.28(12) . 2_576
O7W Eu1 O5 123.87(12) . 2_576
O1W Eu1 O4W 80.17(14) . .
O3W Eu1 O4W 142.05(13) . .
O1 Eu1 O4W 70.68(12) . .
O2 Eu1 O4W 122.10(12) . .
O5W Eu1 O4W 71.75(14) . .
O7W Eu1 O4W 139.21(14) . .
O5 Eu1 O4W 73.26(11) 2_576 .
O2W Eu2 O9W 103.48(16) . .
O2W Eu2 O13 147.12(13) . .
O9W Eu2 O13 81.95(13) . .
O2W Eu2 O12 77.98(13) . .
O9W Eu2 O12 143.74(13) . .
O13 Eu2 O12 79.11(12) . .
O2W Eu2 Cl8 86.06(17) . .
O9W Eu2 Cl8 146.47(15) . .
O13 Eu2 Cl8 107.42(14) . .
O12 Eu2 Cl8 69.39(13) . .
O2W Eu2 O9 72.08(12) . 2_465
O9W Eu2 O9 73.46(12) . 2_465
O13 Eu2 O9 138.89(12) . 2_465
O12 Eu2 O9 137.78(12) . 2_465
Cl8 Eu2 O9 79.36(13) . 2_465
O2W Eu2 O8W 142.00(13) . .
O9W Eu2 O8W 80.28(16) . .
O13 Eu2 O8W 70.71(13) . .
O12 Eu2 O8W 121.07(12) . .
Cl8 Eu2 O8W 73.19(15) . .
O9 Eu2 O8W 73.00(12) 2_465 .
O2W Eu2 O6W 75.98(15) . .
O9W Eu2 O6W 72.02(14) . .
O13 Eu2 O6W 75.05(14) . .
O12 Eu2 O6W 73.34(13) . .
Cl8 Eu2 O6W 141.21(14) . .
O9 Eu2 O6W 124.99(12) 2_465 .
O8W Eu2 O6W 138.36(15) . .
O1 C1 N1 125.5(4) . .
O1 C1 N2 125.9(5) . .
N1 C1 N2 108.6(4) . .
N1 C2 N3 114.5(4) . .
N1 C2 C3 103.3(4) . .
N3 C2 C3 102.0(4) . .
N1 C2 H2 112.1 . .
N3 C2 H2 112.1 . .
C3 C2 H2 112.1 . .
N4 C3 N2 114.0(4) . .
N4 C3 C2 105.0(4) . .
N2 C3 C2 102.4(4) . .
N4 C3 H3 111.7 . .
N2 C3 H3 111.7 . .
C2 C3 H3 111.7 . .
O8 C4 N3 124.4(5) . .
O8 C4 N4 127.0(5) . .
N3 C4 N4 108.5(4) . .
N5 C5 N2 113.1(4) . .
N5 C5 H5A 109.0 . .
N2 C5 H5A 109.0 . .
N5 C5 H5B 109.0 . .
N2 C5 H5B 109.0 . .
H5A C5 H5B 107.8 . .
N7 C6 N4 114.1(4) . .
N7 C6 H6A 108.7 . .
N4 C6 H6A 108.7 . .
N7 C6 H6B 108.7 . .
N4 C6 H6B 108.7 . .
H6A C6 H6B 107.6 . .
O2 C7 N6 126.0(4) . .
O2 C7 N5 124.9(4) . .
N6 C7 N5 109.1(4) . .
N5 C8 N7 114.5(4) . .
N5 C8 C9 103.1(3) . .
N7 C8 C9 103.3(4) . .
N5 C8 H8 111.8 . .
N7 C8 H8 111.8 . .
C9 C8 H8 111.8 . .
N6 C9 N8 115.7(4) . .
N6 C9 C8 103.3(4) . .
N8 C9 C8 102.9(4) . .
N6 C9 H9 111.4 . .
N8 C9 H9 111.4 . .
C8 C9 H9 111.4 . .
O9 C10 N7 125.9(4) . .
O9 C10 N8 124.3(4) . .
N7 C10 N8 109.8(4) . .
N9 C11 N6 112.8(4) . .
N9 C11 H11A 109.0 . .
N6 C11 H11A 109.0 . .
N9 C11 H11B 109.0 . .
N6 C11 H11B 109.0 . .
H11A C11 H11B 107.8 . .
N11 C12 N8 113.2(4) . .
N11 C12 H12A 108.9 . .
N8 C12 H12A 108.9 . .
N11 C12 H12B 108.9 . .
N8 C12 H12B 108.9 . .
H12A C12 H12B 107.7 . .
O3 C13 N9 127.1(5) . .
O3 C13 N10 125.2(5) . .
N9 C13 N10 107.7(4) . .
N9 C14 N11 114.1(4) . .
N9 C14 C15 103.1(4) . .
N11 C14 C15 102.1(4) . .
N9 C14 H14 112.3 . .
N11 C14 H14 112.3 . .
C15 C14 H14 112.3 . .
N12 C15 N10 114.5(4) . .
N12 C15 C14 104.5(4) . .
N10 C15 C14 103.3(4) . .
N12 C15 H15 111.3 . .
N10 C15 H15 111.3 . .
C14 C15 H15 111.3 . .
O10 C16 N12 126.0(5) . .
O10 C16 N11 125.8(5) . .
N12 C16 N11 108.2(4) . .
N13 C17 N10 114.0(4) . .
N13 C17 H17A 108.8 . .
N10 C17 H17A 108.8 . .
N13 C17 H17B 108.8 . .
N10 C17 H17B 108.8 . .
H17A C17 H17B 107.7 . .
N12 C18 N15 113.2(4) . .
N12 C18 H18A 108.9 . .
N15 C18 H18A 108.9 . .
N12 C18 H18B 108.9 . .
N15 C18 H18B 108.9 . .
H18A C18 H18B 107.7 . .
O4 C19 N14 126.3(5) . .
O4 C19 N13 126.1(5) . .
N14 C19 N13 107.6(4) . .
N13 C20 N15 114.3(4) . .
N13 C20 C21 103.5(4) . .
N15 C20 C21 103.0(4) . .
N13 C20 H20 111.8 . .
N15 C20 H20 111.8 . .
C21 C20 H20 111.8 . .
N14 C21 N16 114.5(4) . .
N14 C21 C20 103.6(4) . .
N16 C21 C20 103.2(4) . .
N14 C21 H21 111.6 . .
N16 C21 H21 111.6 . .
C20 C21 H21 111.6 . .
O11 C22 N15 125.3(5) . .
O11 C22 N16 126.5(5) . .
N15 C22 N16 108.3(4) . .
N14 C23 N17 112.8(4) . .
N14 C23 H23A 109.0 . .
N17 C23 H23A 109.0 . .
N14 C23 H23B 109.0 . .
N17 C23 H23B 109.0 . .
H23A C23 H23B 107.8 . .
N16 C24 N19 112.3(4) . .
N16 C24 H24A 109.1 . .
N19 C24 H24A 109.1 . .
N16 C24 H24B 109.1 . .
N19 C24 H24B 109.1 . .
H24A C24 H24B 107.9 . .
O5 C25 N17 126.0(4) . .
O5 C25 N18 125.1(4) . .
N17 C25 N18 108.8(4) . .
N17 C26 N19 114.5(4) . .
N17 C26 C27 103.9(4) . .
N19 C26 C27 102.7(4) . .
N17 C26 H26 111.7 . .
N19 C26 H26 111.7 . .
C27 C26 H26 111.7 . .
N20 C27 N18 114.4(4) . .
N20 C27 C26 103.5(4) . .
N18 C27 C26 102.5(4) . .
N20 C27 H27 111.9 . .
N18 C27 H27 111.9 . .
C26 C27 H27 111.9 . .
O12 C28 N20 125.6(4) . .
O12 C28 N19 125.4(4) . .
N20 C28 N19 108.9(4) . .
N18 C29 N21 114.1(4) . .
N18 C29 H29A 108.7 . .
N21 C29 H29A 108.7 . .
N18 C29 H29B 108.7 . .
N21 C29 H29B 108.7 . .
H29A C29 H29B 107.6 . .
N20 C30 N23 113.3(4) . .
N20 C30 H30A 108.9 . .
N23 C30 H30A 108.9 . .
N20 C30 H30B 108.9 . .
N23 C30 H30B 108.9 . .
H30A C30 H30B 107.7 . .
O6 C31 N22 125.3(5) . .
O6 C31 N21 126.7(4) . .
N22 C31 N21 108.0(4) . .
N21 C32 N23 114.4(4) . .
N21 C32 C33 102.6(4) . .
N23 C32 C33 103.0(4) . .
N21 C32 H32 112.0 . .
N23 C32 H32 112.0 . .
C33 C32 H32 112.0 . .
N22 C33 N24 113.9(4) . .
N22 C33 C32 104.1(4) . .
N24 C33 C32 102.6(4) . .
N22 C33 H33 111.9 . .
N24 C33 H33 111.9 . .
C32 C33 H33 111.9 . .
O13 C34 N24 125.4(4) . .
O13 C34 N23 125.1(5) . .
N24 C34 N23 109.5(4) . .
N22 C35 N25 113.3(4) . .
N22 C35 H35A 108.9 . .
N25 C35 H35A 108.9 . .
N22 C35 H35B 108.9 . .
N25 C35 H35B 108.9 . .
H35A C35 H35B 107.7 . .
N24 C36 N27 113.9(4) . .
N24 C36 H36A 108.8 . .
N27 C36 H36A 108.8 . .
N24 C36 H36B 108.8 . .
N27 C36 H36B 108.8 . .
H36A C36 H36B 107.7 . .
O7 C37 N26 127.2(5) . .
O7 C37 N25 124.2(4) . .
N26 C37 N25 108.6(4) . .
N27 C38 N25 114.1(4) . .
N27 C38 C39 104.1(4) . .
N25 C38 C39 102.8(4) . .
N27 C38 H38 111.7 . .
N25 C38 H38 111.7 . .
C39 C38 H38 111.7 . .
N26 C39 N28 114.5(4) . .
N26 C39 C38 103.7(4) . .
N28 C39 C38 102.4(4) . .
N26 C39 H39 111.9 . .
N28 C39 H39 111.9 . .
C38 C39 H39 111.9 . .
O14 C40 N27 125.4(5) . .
O14 C40 N28 125.4(5) . .
N27 C40 N28 109.2(4) . .
N1 C41 N26 112.0(4) . .
N1 C41 H41A 109.2 . .
N26 C41 H41A 109.2 . .
N1 C41 H41B 109.2 . .
N26 C41 H41B 109.2 . .
H41A C41 H41B 107.9 . .
N3 C42 N28 113.7(4) . .
N3 C42 H42A 108.8 . .
N28 C42 H42A 108.8 . .
N3 C42 H42B 108.8 . .
N28 C42 H42B 108.8 . .
H42A C42 H42B 107.7 . .
C1 N1 C2 113.1(4) . .
C1 N1 C41 122.5(4) . .
C2 N1 C41 123.1(4) . .
C1 N2 C5 122.7(4) . .
C1 N2 C3 112.5(4) . .
C5 N2 C3 124.7(4) . .
C4 N3 C42 121.9(4) . .
C4 N3 C2 113.2(4) . .
C42 N3 C2 122.7(4) . .
C4 N4 C6 122.5(4) . .
C4 N4 C3 111.3(4) . .
C6 N4 C3 124.9(4) . .
C7 N5 C5 123.5(4) . .
C7 N5 C8 112.0(4) . .
C5 N5 C8 123.0(4) . .
C7 N6 C9 112.4(4) . .
C7 N6 C11 120.8(4) . .
C9 N6 C11 124.0(4) . .
C10 N7 C6 125.6(4) . .
C10 N7 C8 111.5(4) . .
C6 N7 C8 122.6(4) . .
C10 N8 C9 112.2(4) . .
C10 N8 C12 124.6(4) . .
C9 N8 C12 122.6(4) . .
C13 N9 C11 122.1(4) . .
C13 N9 C14 113.1(4) . .
C11 N9 C14 123.2(4) . .
C13 N10 C17 122.1(4) . .
C13 N10 C15 112.5(4) . .
C17 N10 C15 124.1(4) . .
C16 N11 C12 121.8(4) . .
C16 N11 C14 112.8(4) . .
C12 N11 C14 123.5(4) . .
C16 N12 C18 121.4(4) . .
C16 N12 C15 112.3(4) . .
C18 N12 C15 122.4(4) . .
C19 N13 C17 120.9(4) . .
C19 N13 C20 112.4(4) . .
C17 N13 C20 122.4(4) . .
C19 N14 C21 112.6(4) . .
C19 N14 C23 121.5(4) . .
C21 N14 C23 123.7(4) . .
C22 N15 C20 113.0(4) . .
C22 N15 C18 122.9(4) . .
C20 N15 C18 122.6(4) . .
C22 N16 C24 122.8(4) . .
C22 N16 C21 112.3(4) . .
C24 N16 C21 122.7(4) . .
C25 N17 C26 112.5(4) . .
C25 N17 C23 123.7(4) . .
C26 N17 C23 123.1(4) . .
C25 N18 C29 123.8(4) . .
C25 N18 C27 112.1(4) . .
C29 N18 C27 124.0(4) . .
C28 N19 C24 120.8(4) . .
C28 N19 C26 112.1(4) . .
C24 N19 C26 124.0(4) . .
C28 N20 C30 123.0(4) . .
C28 N20 C27 112.8(4) . .
C30 N20 C27 123.3(4) . .
C31 N21 C32 112.7(4) . .
C31 N21 C29 121.8(4) . .
C32 N21 C29 124.2(4) . .
C31 N22 C33 112.5(4) . .
C31 N22 C35 121.2(4) . .
C33 N22 C35 124.1(4) . .
C34 N23 C30 122.9(4) . .
C34 N23 C32 112.7(4) . .
C30 N23 C32 124.3(4) . .
C34 N24 C36 122.3(4) . .
C34 N24 C33 112.2(4) . .
C36 N24 C33 123.0(4) . .
C37 N25 C35 120.5(4) . .
C37 N25 C38 111.2(4) . .
C35 N25 C38 121.7(4) . .
C37 N26 C39 112.7(4) . .
C37 N26 C41 121.9(4) . .
C39 N26 C41 122.0(4) . .
C40 N27 C36 123.5(4) . .
C40 N27 C38 111.6(4) . .
C36 N27 C38 122.5(4) . .
C40 N28 C42 121.8(4) . .
C40 N28 C39 112.2(4) . .
C42 N28 C39 122.0(4) . .
C1 O1 Eu1 154.0(3) . .
C7 O2 Eu1 157.9(3) . .
C25 O5 Eu1 144.7(3) . 2_576
C10 O9 Eu2 144.1(3) . 2_465
C28 O12 Eu2 159.3(3) . .
C34 O13 Eu2 153.6(3) . .

loop_
_geom_bond_atom_site_label_1
_geom_bond_atom_site_label_2
_geom_bond_distance
_geom_bond_site_symmetry_2
O1W Eu1 2.349(4) .
O2W Eu2 2.353(4) .
O3W Eu1 2.351(4) .
O4W Eu1 2.454(3) .
O5W Eu1 2.403(4) .
O6W Eu2 2.441(4) .
O7W Eu1 2.427(4) .
O8W Eu2 2.432(4) .
O9W Eu2 2.358(4) .
Cl1 Cd3 2.4526(19) .
Cl2 Cd3 2.4360(16) .
Cl3 Cd3 2.4480(19) .
Cl4 Cd3 2.4564(16) .
Cl7 Cl7' 2.352(18) .
Cl7 Cl7' 2.352(18) 2_476
Cl8 Eu2 2.406(4) .
Eu1 O1 2.359(3) .
Eu1 O2 2.401(3) .
Eu1 O5 2.438(3) 2_576
Eu2 O13 2.365(4) .
Eu2 O12 2.390(3) .
Eu2 O9 2.420(3) 2_465
C1 O1 1.232(6) .
C1 N1 1.341(6) .
C1 N2 1.358(6) .
C2 N1 1.436(6) .
C2 N3 1.447(6) .
C2 C3 1.552(7) .
C2 H2 0.9900 .
C3 N4 1.441(6) .
C3 N2 1.450(6) .
C3 H3 0.9900 .
C4 O8 1.217(6) .
C4 N3 1.369(6) .
C4 N4 1.372(6) .
C5 N5 1.430(6) .
C5 N2 1.443(6) .
C5 H5A 0.9800 .
C5 H5B 0.9800 .
C6 N7 1.417(6) .
C6 N4 1.439(6) .
C6 H6A 0.9800 .
C6 H6B 0.9800 .
C7 O2 1.232(5) .
C7 N6 1.352(6) .
C7 N5 1.359(6) .
C8 N5 1.444(6) .
C8 N7 1.453(6) .
C8 C9 1.550(7) .
C8 H8 0.9900 .
C9 N6 1.436(6) .
C9 N8 1.441(6) .
C9 H9 0.9900 .
C10 O9 1.255(6) .
C10 N7 1.345(6) .
C10 N8 1.354(6) .
C11 N9 1.444(6) .
C11 N6 1.452(6) .
C11 H11A 0.9800 .
C11 H11B 0.9800 .
C12 N11 1.438(6) .
C12 N8 1.453(6) .
C12 H12A 0.9800 .
C12 H12B 0.9800 .
C13 O3 1.213(6) .
C13 N9 1.365(6) .
C13 N10 1.366(6) .
C14 N9 1.446(6) .
C14 N11 1.453(6) .
C14 C15 1.541(7) .
C14 H14 0.9900 .
C15 N12 1.440(6) .
C15 N10 1.457(6) .
C15 H15 0.9900 .
C16 O10 1.209(6) .
C16 N12 1.353(6) .
C16 N11 1.372(6) .
C17 N13 1.429(7) .
C17 N10 1.443(6) .
C17 H17A 0.9800 .
C17 H17B 0.9800 .
C18 N12 1.429(6) .
C18 N15 1.463(6) .
C18 H18A 0.9800 .
C18 H18B 0.9800 .
C19 O4 1.212(6) .
C19 N14 1.380(6) .
C19 N13 1.381(6) .
C20 N13 1.441(6) .
C20 N15 1.453(6) .
C20 C21 1.552(7) .
C20 H20 0.9900 .
C21 N14 1.436(6) .
C21 N16 1.455(6) .
C21 H21 0.9900 .
C22 O11 1.204(6) .
C22 N15 1.360(7) .
C22 N16 1.372(6) .
C23 N14 1.449(6) .
C23 N17 1.451(6) .
C23 H23A 0.9800 .
C23 H23B 0.9800 .
C24 N16 1.440(7) .
C24 N19 1.458(6) .
C24 H24A 0.9800 .
C24 H24B 0.9800 .
C25 O5 1.231(6) .
C25 N17 1.342(6) .
C25 N18 1.357(6) .
C26 N17 1.434(6) .
C26 N19 1.472(6) .
C26 C27 1.534(7) .
C26 H26 0.9900 .
C27 N20 1.450(6) .
C27 N18 1.451(6) .
C27 H27 0.9900 .
C28 O12 1.222(5) .
C28 N20 1.348(6) .
C28 N19 1.351(6) .
C29 N18 1.422(6) .
C29 N21 1.446(6) .
C29 H29A 0.9800 .
C29 H29B 0.9800 .
C30 N20 1.430(6) .
C30 N23 1.438(6) .
C30 H30A 0.9800 .
C30 H30B 0.9800 .
C31 O6 1.211(6) .
C31 N22 1.368(6) .
C31 N21 1.369(6) .
C32 N21 1.427(6) .
C32 N23 1.456(6) .
C32 C33 1.561(6) .
C32 H32 0.9900 .
C33 N22 1.412(6) .
C33 N24 1.483(6) .
C33 H33 0.9900 .
C34 O13 1.232(6) .
C34 N24 1.346(6) .
C34 N23 1.365(6) .
C35 N22 1.447(6) .
C35 N25 1.454(6) .
C35 H35A 0.9800 .
C35 H35B 0.9800 .
C36 N24 1.430(6) .
C36 N27 1.434(6) .
C36 H36A 0.9800 .
C36 H36B 0.9800 .
C37 O7 1.209(6) .
C37 N26 1.360(6) .
C37 N25 1.361(6) .
C38 N27 1.455(6) .
C38 N25 1.460(6) .
C38 C39 1.546(6) .
C38 H38 0.9900 .
C39 N26 1.424(6) .
C39 N28 1.464(6) .
C39 H39 0.9900 .
C40 O14 1.220(6) .
C40 N27 1.359(6) .
C40 N28 1.361(6) .
C41 N1 1.455(6) .
C41 N26 1.455(6) .
C41 H41A 0.9800 .
C41 H41B 0.9800 .
C42 N3 1.442(6) .
C42 N28 1.446(6) .
C42 H42A 0.9800 .
C42 H42B 0.9800 .
O5 Eu1 2.438(3) 2_576
O9 Eu2 2.420(3) 2_465

loop_
_platon_squeeze_void_nr
_platon_squeeze_void_average_x
_platon_squeeze_void_average_y
_platon_squeeze_void_average_z
_platon_squeeze_void_volume
_platon_squeeze_void_count_electrons
_platon_squeeze_void_content
1 -0.021 -0.021 0.479 430 158 ' '
2 -0.042 0.011 0.000 1344 475 ' '
3 0.475 0.672 0.912 5 0 ' '
4 0.525 0.328 0.088 5 1 ' '
